data_2023036
loop_
_publ_author_name
'Dhote, Pawan'
'Tothadi, Srinu'
'Ramana, Chepuri V.'

_publ_section_title
;
 Synthesis, characterization, and crystal structure of
 2-(2-azido-phen-yl)-3-oxo-3<i>H</i>-indole 1-oxide.
;
_journal_coeditor_code DX2056
_journal_issue 'Pt 3'
_journal_name_full 'Acta crystallographica. Section E, Crystallographic communications'
_journal_page_first 310
_journal_page_last 313
_journal_paper_doi 10.1107/S2056989024001440
_journal_volume 80
_journal_year 2024
_chemical_formula_iupac 'C14 H8 N4 O2'
_chemical_formula_moiety 'C14 H8 N4 O2'
_chemical_formula_sum 'C14 H8 N4 O2'
_chemical_formula_weight 264.24
_chemical_name_systematic
;
2-(2-Azidophenyl)-3-oxo-3<i>H</i>-indole 1-oxide
;
_space_group_crystal_system triclinic
_space_group_IT_number 2
_space_group_name_Hall '-P 1'
_space_group_name_H-M_alt 'P -1'
_atom_sites_solution_hydrogens geom
_atom_sites_solution_primary direct
_audit_creation_method
;
Olex2 1.2
(compiled 2018.05.29 svn.r3508 for OlexSys, GUI svn.r5506)
;
_cell_angle_alpha 95.473(16)
_cell_angle_beta 105.226(12)
_cell_angle_gamma 113.116(13)
_cell_formula_units_Z 2
_cell_length_a 7.166(2)
_cell_length_b 7.686(3)
_cell_length_c 12.172(4)
_cell_measurement_reflns_used 9975
_cell_measurement_temperature 100(2)
_cell_measurement_theta_max 34.56
_cell_measurement_theta_min 3.10
_cell_volume 579.9(3)
_computing_cell_refinement
;
SAINT v8.37A (Bruker, 2015)
;
_computing_data_collection
;
APEX2 (Bruker, 2015)
;
_computing_data_reduction
;
SAINT v8.37A (Bruker, 2015)
;
_computing_molecular_graphics
;
Olex2 (Dolomanov <i>et al.</i>,  2009)
;
_computing_publication_material
;
Olex2 (Dolomanov <i>et al.</i>,  2009)
;
_computing_structure_refinement
;
SHELXL (Sheldrick, 2015b)
;
_computing_structure_solution
;
<i>SHELXT2014/5</i> (Sheldrick, 2015a)
;
_diffrn_ambient_temperature 100.0
_diffrn_measured_fraction_theta_full 0.996
_diffrn_measured_fraction_theta_max 0.927
_diffrn_measurement_device_type 'Bruker D8 VENTURE Kappa Duo PHOTON II CPAD'
_diffrn_measurement_method '\f and \w scans'
_diffrn_radiation_type MoK\a
_diffrn_radiation_wavelength 0.71073
_diffrn_reflns_av_R_equivalents 0.0485
_diffrn_reflns_av_unetI/netI 0.0321
_diffrn_reflns_limit_h_max 11
_diffrn_reflns_limit_h_min -11
_diffrn_reflns_limit_k_max 12
_diffrn_reflns_limit_k_min -12
_diffrn_reflns_limit_l_max 19
_diffrn_reflns_limit_l_min -19
_diffrn_reflns_number 45548
_diffrn_reflns_theta_full 25.242
_diffrn_reflns_theta_max 35.205
_diffrn_reflns_theta_min 2.956
_exptl_absorpt_coefficient_mu 0.107
_exptl_absorpt_correction_T_max 0.7453
_exptl_absorpt_correction_T_min 0.6261
_exptl_absorpt_correction_type multi-scan
_exptl_absorpt_process_details
;
(SADABS; Krause <i>et al.</i>,  2015)
;
_exptl_crystal_colour colourless
_exptl_crystal_density_diffrn 1.513
_exptl_crystal_description block
_exptl_crystal_F_000 272
_exptl_crystal_size_max 0.12
_exptl_crystal_size_mid 0.06
_exptl_crystal_size_min 0.05
_refine_diff_density_max 0.464
_refine_diff_density_min -0.287
_refine_ls_extinction_method none
_refine_ls_goodness_of_fit_ref 1.053
_refine_ls_hydrogen_treatment constr
_refine_ls_matrix_type full
_refine_ls_number_parameters 181
_refine_ls_number_reflns 4818
_refine_ls_number_restraints 0
_refine_ls_restrained_S_all 1.053
_refine_ls_R_factor_all 0.0568
_refine_ls_R_factor_gt 0.0422
_refine_ls_shift/su_max 0.000
_refine_ls_shift/su_mean 0.000
_refine_ls_structure_factor_coef Fsqd
_refine_ls_weighting_details 'w=1/[\s^2^(Fo^2^)+(0.0660P)^2^+0.1514P] where P=(Fo^2^+2Fc^2^)/3'
_refine_ls_weighting_scheme calc
_refine_ls_wR_factor_gt 0.1131
_refine_ls_wR_factor_ref 0.1220
_reflns_number_gt 3946
_reflns_number_total 4818
_reflns_threshold_expression 'I > 2\s(I)'
_cod_data_source_file dx2056sup1.cif
_cod_data_source_block I
_cod_depositor_comments 'Adding full bibliography for 2023036.cif.'
_cod_database_code 2023036
_cod_database_fobs_code 2023036
_shelx_space_group_comment
;
The symmetry employed for this shelxl refinement is uniquely defined
by the following loop, which should always be used as a source of
symmetry information in preference to the above space-group names.
They are only intended as comments.
;
_shelx_estimated_absorpt_t_min 0.987
_shelx_estimated_absorpt_t_max 0.995

loop_
_space_group_symop_operation_xyz
'x, y, z'
'-x, -y, -z'

loop_
_atom_site_type_symbol
_atom_site_label
_atom_site_fract_x
_atom_site_fract_y
_atom_site_fract_z
_atom_site_U_iso_or_equiv
_atom_site_adp_type
_atom_site_calc_flag
_atom_site_occupancy
_atom_site_disorder_assembly
_atom_site_disorder_group
O O1 0.67828(11) -0.03978(9) 0.35537(6) 0.01840(14) Uani d 1 . .
O O2 0.33615(11) 0.29764(9) 0.15423(6) 0.01970(14) Uani d 1 . .
N N4 1.05131(16) 0.87935(13) 0.27516(9) 0.02787(19) Uani d 1 . .
N N2 0.81071(12) 0.56952(10) 0.28504(6) 0.01489(14) Uani d 1 . .
N N3 0.93852(12) 0.73575(11) 0.28689(7) 0.01669(14) Uani d 1 . .
C C10 0.77636(12) 0.53396(11) 0.39246(7) 0.01172(14) Uani d 1 . .
C C9 0.64747(12) 0.34085(11) 0.39218(7) 0.01194(14) Uani d 1 . .
C C8 0.54989(12) 0.18621(11) 0.28650(7) 0.01240(14) Uani d 1 . .
N N1A 0.40687(13) 0.17681(11) 0.17988(8) 0.01765(16) Uani d 0.5 A 1
C C14 0.34033(13) -0.00926(12) 0.09961(7) 0.01469(15) Uani d 1 . .
C C2 0.20365(14) -0.08622(14) -0.01379(8) 0.01915(17) Uani d 1 . .
H H2 0.134768 -0.017372 -0.055149 0.023 Uiso calc 1 . .
C C3 0.17122(15) -0.27158(15) -0.06522(8) 0.02109(18) Uani d 1 . .
H H3 0.077902 -0.330058 -0.143374 0.025 Uiso calc 1 . .
C C11 0.86772(13) 0.67870(12) 0.49428(7) 0.01393(15) Uani d 1 . .
H H11 0.955317 0.808707 0.493893 0.017 Uiso calc 1 . .
C C12 0.83019(14) 0.63213(13) 0.59624(7) 0.01570(15) Uani d 1 . .
H H12 0.891796 0.730900 0.665580 0.019 Uiso calc 1 . .
C C13 0.70271(14) 0.44142(13) 0.59774(7) 0.01594(15) Uani d 1 . .
H H13 0.677285 0.410403 0.667753 0.019 Uiso calc 1 . .
C C15 0.61299(13) 0.29688(12) 0.49620(7) 0.01451(15) Uani d 1 . .
H H15 0.527337 0.166823 0.497471 0.017 Uiso calc 1 . .
C C17 0.57040(12) 0.01171(11) 0.27811(7) 0.01585(15) Uani d 0.5 A 1
C C6 0.44015(13) -0.11001(12) 0.16023(7) 0.01356(14) Uani d 1 . .
C C5 0.41071(14) -0.29159(12) 0.11154(8) 0.01623(15) Uani d 1 . .
H H5 0.479954 -0.359268 0.153933 0.019 Uiso calc 1 . .
C C4 0.27263(15) -0.37139(13) -0.00430(8) 0.01966(17) Uani d 1 . .
H H4 0.247984 -0.496292 -0.041850 0.024 Uiso calc 1 . .
C C1B 0.40687(13) 0.17681(11) 0.17988(8) 0.01765(16) Uani d 0.5 A 2
N N17A 0.57040(12) 0.01171(11) 0.27811(7) 0.01585(15) Uani d 0.5 A 2

loop_
_atom_site_aniso_label
_atom_site_aniso_U_11
_atom_site_aniso_U_22
_atom_site_aniso_U_33
_atom_site_aniso_U_12
_atom_site_aniso_U_13
_atom_site_aniso_U_23
O1 0.0195(3) 0.0149(3) 0.0197(3) 0.0079(2) 0.0042(2) 0.0036(2)
O2 0.0234(3) 0.0138(3) 0.0220(3) 0.0095(2) 0.0055(2) 0.0039(2)
N4 0.0328(5) 0.0178(4) 0.0343(5) 0.0059(3) 0.0205(4) 0.0074(3)
N2 0.0166(3) 0.0121(3) 0.0142(3) 0.0040(2) 0.0059(2) 0.0031(2)
N3 0.0184(3) 0.0153(3) 0.0178(3) 0.0072(3) 0.0084(3) 0.0037(2)
C10 0.0113(3) 0.0120(3) 0.0122(3) 0.0057(2) 0.0036(2) 0.0023(2)
C9 0.0112(3) 0.0116(3) 0.0128(3) 0.0053(3) 0.0033(2) 0.0023(2)
C8 0.0124(3) 0.0099(3) 0.0145(3) 0.0043(2) 0.0048(3) 0.0024(2)
N1A 0.0196(4) 0.0103(3) 0.0231(4) 0.0038(3) 0.0121(3) 0.0015(3)
C14 0.0162(3) 0.0110(3) 0.0183(4) 0.0053(3) 0.0088(3) 0.0031(3)
C2 0.0170(4) 0.0261(4) 0.0194(4) 0.0118(3) 0.0078(3) 0.0116(3)
C3 0.0172(4) 0.0269(4) 0.0129(3) 0.0052(3) 0.0033(3) 0.0012(3)
C11 0.0134(3) 0.0120(3) 0.0145(3) 0.0053(3) 0.0028(3) 0.0004(3)
C12 0.0165(3) 0.0178(4) 0.0130(3) 0.0096(3) 0.0028(3) 0.0008(3)
C13 0.0175(4) 0.0202(4) 0.0130(3) 0.0104(3) 0.0056(3) 0.0044(3)
C15 0.0148(3) 0.0152(3) 0.0153(3) 0.0074(3) 0.0057(3) 0.0050(3)
C17 0.0135(3) 0.0138(3) 0.0155(3) 0.0015(3) 0.0058(3) -0.0005(2)
C6 0.0134(3) 0.0117(3) 0.0128(3) 0.0029(3) 0.0046(3) 0.0010(2)
C5 0.0187(4) 0.0132(3) 0.0191(4) 0.0078(3) 0.0077(3) 0.0056(3)
C4 0.0223(4) 0.0133(3) 0.0198(4) 0.0041(3) 0.0087(3) -0.0014(3)
C1B 0.0196(4) 0.0103(3) 0.0231(4) 0.0038(3) 0.0121(3) 0.0015(3)
N17A 0.0135(3) 0.0138(3) 0.0155(3) 0.0015(3) 0.0058(3) -0.0005(2)

loop_
_atom_type_symbol
_atom_type_description
_atom_type_scat_dispersion_real
_atom_type_scat_dispersion_imag
_atom_type_scat_source
C C 0.0033 0.0016 'International Tables Vol C Tables 4.2.6.8 and 6.1.1.4'
H H 0.0000 0.0000 'International Tables Vol C Tables 4.2.6.8 and 6.1.1.4'
N N 0.0061 0.0033 'International Tables Vol C Tables 4.2.6.8 and 6.1.1.4'
O O 0.0106 0.0060 'International Tables Vol C Tables 4.2.6.8 and 6.1.1.4'

loop_
_geom_angle_atom_site_label_1
_geom_angle_atom_site_label_2
_geom_angle_atom_site_label_3
_geom_angle_site_symmetry_1
_geom_angle_site_symmetry_3
_geom_angle
_geom_angle_publ_flag
N3 N2 C10 . . 116.77(7) ?
N4 N3 N2 . . 171.89(9) ?
C9 C10 N2 . . 116.31(7) ?
C11 C10 N2 . . 123.03(8) ?
C11 C10 C9 . . 120.64(8) ?
C10 C9 C8 . . 121.71(7) ?
C15 C9 C10 . . 118.70(7) ?
C15 C9 C8 . . 119.59(7) ?
N1A C8 C9 . . 126.97(7) ?
N1A C8 C17 . . 107.79(7) ?
C17 C8 C9 . . 125.04(7) ?
C1B C8 C9 . . 126.97(7) ?
C1B C8 N17A . . 107.79(7) ?
N17A C8 C9 . . 125.04(7) ?
O2 N1A C8 . . 127.81(8) ?
O2 N1A C14 . . 123.50(8) ?
C8 N1A C14 . . 108.64(7) ?
C2 C14 N1A . . 131.01(8) ?
C2 C14 C6 . . 121.74(8) ?
C2 C14 C1B . . 131.01(8) ?
C6 C14 N1A . . 107.23(8) ?
C6 C14 C1B . . 107.23(8) ?
C14 C2 H2 . . 121.7 ?
C14 C2 C3 . . 116.59(8) ?
C3 C2 H2 . . 121.7 ?
C2 C3 H3 . . 119.3 ?
C4 C3 C2 . . 121.42(8) ?
C4 C3 H3 . . 119.3 ?
C10 C11 H11 . . 120.1 ?
C12 C11 C10 . . 119.71(8) ?
C12 C11 H11 . . 120.1 ?
C11 C12 H12 . . 119.7 ?
C11 C12 C13 . . 120.52(8) ?
C13 C12 H12 . . 119.7 ?
C12 C13 H13 . . 120.2 ?
C15 C13 C12 . . 119.67(8) ?
C15 C13 H13 . . 120.2 ?
C9 C15 H15 . . 119.6 ?
C13 C15 C9 . . 120.76(8) ?
C13 C15 H15 . . 119.6 ?
O1 C17 C8 . . 127.91(8) ?
O1 C17 C6 . . 123.29(8) ?
C8 C17 C6 . . 108.80(7) ?
C14 C6 C17 . . 107.50(7) ?
C14 C6 N17A . . 107.50(7) ?
C5 C6 C14 . . 122.61(8) ?
C5 C6 C17 . . 129.89(8) ?
C5 C6 N17A . . 129.89(8) ?
C6 C5 H5 . . 121.9 ?
C6 C5 C4 . . 116.25(8) ?
C4 C5 H5 . . 121.9 ?
C3 C4 C5 . . 121.38(8) ?
C3 C4 H4 . . 119.3 ?
C5 C4 H4 . . 119.3 ?
O2 C1B C8 . . 127.81(8) ?
O2 C1B C14 . . 123.50(8) ?
C8 C1B C14 . . 108.64(7) ?
O1 N17A C8 . . 127.91(8) ?
O1 N17A C6 . . 123.29(8) ?
C8 N17A C6 . . 108.80(7) ?

loop_
_geom_bond_atom_site_label_1
_geom_bond_atom_site_label_2
_geom_bond_site_symmetry_2
_geom_bond_distance
_geom_bond_publ_flag
O1 C17 . 1.2523(11) ?
O1 N17A . 1.2523(11) ?
O2 N1A . 1.2485(11) ?
O2 C1B . 1.2485(11) ?
N4 N3 . 1.1323(12) ?
N2 N3 . 1.2396(11) ?
N2 C10 . 1.4245(11) ?
C10 C9 . 1.4061(12) ?
C10 C11 . 1.3933(12) ?
C9 C8 . 1.4628(12) ?
C9 C15 . 1.3996(12) ?
C8 N1A . 1.4019(13) ?
C8 C17 . 1.4028(12) ?
C8 C1B . 1.4019(13) ?
C8 N17A . 1.4028(12) ?
N1A C14 . 1.4767(12) ?
C14 C2 . 1.3762(13) ?
C14 C6 . 1.3865(12) ?
C14 C1B . 1.4767(12) ?
C2 H2 . 0.9500 ?
C2 C3 . 1.4033(15) ?
C3 H3 . 0.9500 ?
C3 C4 . 1.3892(14) ?
C11 H11 . 0.9500 ?
C11 C12 . 1.3876(12) ?
C12 H12 . 0.9500 ?
C12 C13 . 1.3950(13) ?
C13 H13 . 0.9500 ?
C13 C15 . 1.3911(12) ?
C15 H15 . 0.9500 ?
C17 C6 . 1.4697(12) ?
C6 C5 . 1.3744(12) ?
C6 N17A . 1.4697(12) ?
C5 H5 . 0.9500 ?
C5 C4 . 1.4033(13) ?
C4 H4 . 0.9500 ?

loop_
_geom_hbond_atom_site_label_D
_geom_hbond_atom_site_label_H
_geom_hbond_atom_site_label_A
_geom_hbond_site_symmetry_A
_geom_hbond_distance_DH
_geom_hbond_distance_HA
_geom_hbond_distance_DA
_geom_hbond_angle_DHA
C5 H5 O2 1_545 0.95 2.43 3.1077(16) 128
C11 H11 O1 2_766 0.95 2.57 3.2327(17) 127

loop_
_geom_torsion_atom_site_label_1
_geom_torsion_atom_site_label_2
_geom_torsion_atom_site_label_3
_geom_torsion_atom_site_label_4
_geom_torsion_site_symmetry_1
_geom_torsion_site_symmetry_2
_geom_torsion_site_symmetry_3
_geom_torsion_site_symmetry_4
_geom_torsion
_geom_torsion_publ_flag
O1 C17 C6 C14 . . . . 178.78(8) ?
O1 C17 C6 C5 . . . . -0.58(14) ?
O2 N1A C14 C2 . . . . 2.51(14) ?
O2 N1A C14 C6 . . . . -176.07(8) ?
N2 C10 C9 C8 . . . . -1.48(11) ?
N2 C10 C9 C15 . . . . 178.39(7) ?
N2 C10 C11 C12 . . . . -178.73(7) ?
N3 N2 C10 C9 . . . . -174.08(7) ?
N3 N2 C10 C11 . . . . 4.34(12) ?
C10 C9 C8 N1A . . . . -59.12(12) ?
C10 C9 C8 C17 . . . . 126.65(9) ?
C10 C9 C8 C1B . . . . -59.12(12) ?
C10 C9 C8 N17A . . . . 126.65(9) ?
C10 C9 C15 C13 . . . . 0.57(12) ?
C10 C11 C12 C13 . . . . 0.35(12) ?
C9 C10 C11 C12 . . . . -0.38(12) ?
C9 C8 N1A O2 . . . . 0.35(14) ?
C9 C8 N1A C14 . . . . -177.02(7) ?
C9 C8 C17 O1 . . . . -2.70(13) ?
C9 C8 C17 C6 . . . . 176.94(7) ?
C9 C8 C1B O2 . . . . 0.35(14) ?
C9 C8 C1B C14 . . . . -177.02(7) ?
C9 C8 N17A O1 . . . . -2.70(13) ?
C9 C8 N17A C6 . . . . 176.94(7) ?
C8 C9 C15 C13 . . . . -179.56(7) ?
C8 N1A C14 C2 . . . . -179.99(9) ?
C8 N1A C14 C6 . . . . 1.43(9) ?
C8 C17 C6 C14 . . . . -0.88(9) ?
C8 C17 C6 C5 . . . . 179.76(8) ?
N1A C8 C17 O1 . . . . -177.87(8) ?
N1A C8 C17 C6 . . . . 1.78(9) ?
N1A C14 C2 C3 . . . . -178.72(8) ?
N1A C14 C6 C17 . . . . -0.32(9) ?
N1A C14 C6 C5 . . . . 179.09(7) ?
C14 C2 C3 C4 . . . . -0.07(13) ?
C14 C6 C5 C4 . . . . 0.01(12) ?
C14 C6 N17A O1 . . . . 178.78(8) ?
C14 C6 N17A C8 . . . . -0.88(9) ?
C2 C14 C6 C17 . . . . -179.07(7) ?
C2 C14 C6 C5 . . . . 0.35(13) ?
C2 C14 C6 N17A . . . . -179.07(7) ?
C2 C14 C1B O2 . . . . 2.51(14) ?
C2 C14 C1B C8 . . . . -179.99(9) ?
C2 C3 C4 C5 . . . . 0.43(14) ?
C11 C10 C9 C8 . . . . -179.94(7) ?
C11 C10 C9 C15 . . . . -0.08(11) ?
C11 C12 C13 C15 . . . . 0.14(13) ?
C12 C13 C15 C9 . . . . -0.61(12) ?
C15 C9 C8 N1A . . . . 121.02(9) ?
C15 C9 C8 C17 . . . . -53.22(11) ?
C15 C9 C8 C1B . . . . 121.02(9) ?
C15 C9 C8 N17A . . . . -53.22(11) ?
C17 C8 N1A O2 . . . . 175.39(8) ?
C17 C8 N1A C14 . . . . -1.97(9) ?
C17 C6 C5 C4 . . . . 179.29(8) ?
C6 C14 C2 C3 . . . . -0.31(13) ?
C6 C14 C1B O2 . . . . -176.07(8) ?
C6 C14 C1B C8 . . . . 1.43(9) ?
C6 C5 C4 C3 . . . . -0.39(13) ?
C5 C6 N17A O1 . . . . -0.58(14) ?
C5 C6 N17A C8 . . . . 179.76(8) ?
C1B C8 N17A O1 . . . . -177.87(8) ?
C1B C8 N17A C6 . . . . 1.78(9) ?
C1B C14 C2 C3 . . . . -178.72(8) ?
C1B C14 C6 C5 . . . . 179.09(7) ?
C1B C14 C6 N17A . . . . -0.32(9) ?
N17A C8 C1B O2 . . . . 175.39(8) ?
N17A C8 C1B C14 . . . . -1.97(9) ?
N17A C6 C5 C4 . . . . 179.29(8) ?
